data_2231457
loop_
_publ_author_name
'Ma\/lecka, Magdalena'
'Pasternak, Beata'
'Le\'sniak, Stanis\/law'

_publ_section_title
;
 8-Phenyl-3,4,6,7,8,8a-hexahydro-1<i>H</i>-pyrrolo[2,1-<i>c</i>][1,4]oxazin-6-one
;
_journal_coeditor_code CV5138
_journal_issue 9
_journal_name_full 'Acta Crystallographica Section E'
_journal_page_first o2390
_journal_paper_doi 10.1107/S1600536811032806
_journal_volume 67
_journal_year 2011
_chemical_formula_moiety 'C13 H15 N O2'
_chemical_formula_sum 'C13 H15 N O2'
_chemical_formula_weight 217.27
_chemical_name_systematic
;
8-Phenyl-3,4,6,7,8,8a-hexahydro-1<i>H</i>-
pyrrolo[2,1-<i>c</i>][1,4]oxazin-6-one
;
_space_group_IT_number 14
_symmetry_cell_setting monoclinic
_symmetry_space_group_name_Hall '-P 2ybc'
_symmetry_space_group_name_H-M 'P 1 21/c 1'
_atom_sites_solution_hydrogens geom
_atom_sites_solution_primary direct
_atom_sites_solution_secondary difmap
_audit_creation_method SHELXL-97
_cell_angle_alpha 90.00
_cell_angle_beta 103.917(7)
_cell_angle_gamma 90.00
_cell_formula_units_Z 4
_cell_length_a 13.2737(12)
_cell_length_b 7.1066(4)
_cell_length_c 11.9233(10)
_cell_measurement_reflns_used 2762
_cell_measurement_temperature 100(2)
_cell_measurement_theta_max 27.06
_cell_measurement_theta_min 1.58
_cell_volume 1091.72(15)
_computing_cell_refinement 'X-AREA (Stoe & Cie, 2000)'
_computing_data_collection 'X-AREA (Stoe & Cie, 2000)'
_computing_data_reduction 'X-RED (Stoe & Cie, 2000)'
_computing_molecular_graphics 'PLATON (Spek, 2009)'
_computing_publication_material 'PLATON (Spek, 2009)'
_computing_structure_refinement 'SHELXL-97 (Sheldrick, 2008)'
_computing_structure_solution 'SHELXS-97 (Sheldrick, 2008)'
_diffrn_ambient_temperature 100
_diffrn_detector_area_resol_mean 6.67
_diffrn_measured_fraction_theta_full 0.994
_diffrn_measured_fraction_theta_max 0.994
_diffrn_measurement_device '2-circle goniometer'
_diffrn_measurement_device_type 'Stoe IPDS 2'
_diffrn_measurement_method 'rotation method'
_diffrn_radiation_monochromator 'planar graphite'
_diffrn_radiation_type 'Mo K\a'
_diffrn_radiation_wavelength 0.71073
_diffrn_reflns_av_R_equivalents 0.1079
_diffrn_reflns_av_sigmaI/netI 0.1011
_diffrn_reflns_limit_h_max 16
_diffrn_reflns_limit_h_min -16
_diffrn_reflns_limit_k_max 8
_diffrn_reflns_limit_k_min -8
_diffrn_reflns_limit_l_max 15
_diffrn_reflns_limit_l_min -14
_diffrn_reflns_number 6960
_diffrn_reflns_theta_full 26.78
_diffrn_reflns_theta_max 26.78
_diffrn_reflns_theta_min 1.58
_exptl_absorpt_coefficient_mu 0.089
_exptl_absorpt_correction_type none
_exptl_crystal_colour colourless
_exptl_crystal_density_diffrn 1.322
_exptl_crystal_density_method 'not measured'
_exptl_crystal_description plate
_exptl_crystal_F_000 464
_exptl_crystal_size_max 0.360
_exptl_crystal_size_mid 0.210
_exptl_crystal_size_min 0.030
_refine_diff_density_max 0.210
_refine_diff_density_min -0.270
_refine_ls_extinction_coef 0.047(4)
_refine_ls_extinction_expression Fc^*^=kFc[1+0.001xFc^2^\l^3^/sin(2\q)]^-1/4^
_refine_ls_extinction_method SHELXL
_refine_ls_goodness_of_fit_ref 0.812
_refine_ls_hydrogen_treatment mixed
_refine_ls_matrix_type full
_refine_ls_number_parameters 196
_refine_ls_number_reflns 2301
_refine_ls_number_restraints 0
_refine_ls_restrained_S_all 0.812
_refine_ls_R_factor_all 0.1000
_refine_ls_R_factor_gt 0.0466
_refine_ls_shift/su_max 0.000
_refine_ls_shift/su_mean 0.000
_refine_ls_structure_factor_coef Fsqd
_refine_ls_weighting_details 'calc w=1/[\s^2^(Fo^2^)+(0.0509P)^2^] where P=(Fo^2^+2Fc^2^)/3'
_refine_ls_weighting_scheme calc
_refine_ls_wR_factor_gt 0.0959
_refine_ls_wR_factor_ref 0.1094
_reflns_number_gt 1200
_reflns_number_total 2301
_reflns_threshold_expression >2sigma(I)
_cod_data_source_file cv5138.cif
_cod_data_source_block I
_cod_original_sg_symbol_H-M 'P 21/c'
_cod_database_code 2231457
_cod_database_fobs_code 2231457

loop_
_symmetry_equiv_pos_as_xyz
'x, y, z'
'-x, y+1/2, -z+1/2'
'-x, -y, -z'
'x, -y-1/2, z-1/2'

loop_
_atom_site_type_symbol
_atom_site_label
_atom_site_fract_x
_atom_site_fract_y
_atom_site_fract_z
_atom_site_U_iso_or_equiv
_atom_site_adp_type
_atom_site_calc_flag
_atom_site_refinement_flags
_atom_site_occupancy
_atom_site_symmetry_multiplicity
_atom_site_disorder_assembly
_atom_site_disorder_group
C C6A 0.6366(3) 0.7343(6) 0.8977(3) 0.0425(9) Uani d P 0.656(5) 1 A 1
H H6A 0.6341 0.8221 0.8348 0.051 Uiso calc PR 0.656(5) 1 A 1
H H6B 0.5799 0.7624 0.9333 0.051 Uiso calc PR 0.656(5) 1 A 1
C C6B 0.6801(6) 0.6628(11) 0.8736(5) 0.0464(18) Uani d P 0.344(5) 1 . .
H H6C 0.7183 0.5561 0.8543 0.056 Uiso calc PR 0.344(5) 1 A 1
H H6D 0.6709 0.7541 0.8115 0.056 Uiso calc PR 0.344(5) 1 A 1
C C5A 0.7290(3) 0.6480(5) 1.0830(3) 0.0409(9) Uani d P 0.656(5) 1 A 1
H H5A 0.6657 0.6814 1.1054 0.049 Uiso calc PR 0.656(5) 1 A 1
H H5B 0.7878 0.6762 1.1466 0.049 Uiso calc PR 0.656(5) 1 A 1
C C5B 0.7692(5) 0.5623(12) 1.0597(6) 0.0437(17) Uani d P 0.344(5) 1 . .
H H5C 0.7980 0.4684 1.0172 0.052 Uiso calc PR 0.344(5) 1 A 1
H H5D 0.8204 0.5922 1.1304 0.052 Uiso calc PR 0.344(5) 1 A 1
C C7A 0.6287(3) 0.5338(5) 0.8537(3) 0.0410(9) Uani d P 0.656(5) 1 A 1
H H7A 0.5612 0.5128 0.8019 0.049 Uiso calc PR 0.656(5) 1 A 1
H H7B 0.6814 0.5110 0.8112 0.049 Uiso calc PR 0.656(5) 1 A 1
C C7B 0.5784(6) 0.6015(11) 0.8900(6) 0.051(2) Uani d P 0.344(5) 1 . .
H H7C 0.5428 0.7067 0.9152 0.061 Uiso calc PR 0.344(5) 1 . .
H H7D 0.5356 0.5545 0.8178 0.061 Uiso calc PR 0.344(5) 1 . .
N N1A 0.6434(2) 0.4075(4) 0.9511(2) 0.0353(7) Uani d P 0.656(5) 1 A 1
N N1B 0.5961(5) 0.4532(9) 0.9771(5) 0.0411(15) Uani d P 0.344(5) 1 . .
C C4A 0.7283(3) 0.4418(5) 1.0511(2) 0.0364(9) Uani d P 0.656(5) 1 A 1
H H4A 0.7948 0.4042 1.0360 0.044 Uiso calc PR 0.656(5) 1 A 1
C C4B 0.6714(5) 0.4927(9) 1.0858(5) 0.0407(18) Uani d P 0.344(5) 1 A .
H H4B 0.6440 0.5817 1.1339 0.049 Uiso calc PR 0.344(5) 1 A 1
O O1 0.52984(10) 0.1832(2) 0.86955(11) 0.0594(5) Uani d . 1 1 A 1
O O2 0.73644(10) 0.7476(2) 0.98285(11) 0.0568(4) Uani d . 1 1 A 1
C C36 0.81951(14) 0.3636(3) 1.33444(16) 0.0453(5) Uani d . 1 1 A 1
H H36 0.7745 0.4576 1.3464 0.054 Uiso calc R 1 1 A 1
C C2 0.64430(14) 0.1486(3) 1.06256(15) 0.0448(5) Uani d . 1 1 A 1
H H2B 0.6954 0.0592 1.0491 0.054 Uiso calc R 1 1 A 1
H H2A 0.5935 0.0820 1.0940 0.054 Uiso calc R 1 1 A 1
C C32 0.86314(15) 0.1182(3) 1.22000(16) 0.0459(5) Uani d . 1 1 A 1
H H32 0.8476 0.0445 1.1536 0.055 Uiso calc R 1 1 A 1
C C35 0.91025(14) 0.3310(3) 1.41661(16) 0.0514(6) Uani d . 1 1 A 1
H H35 0.9259 0.4034 1.4835 0.062 Uiso calc R 1 1 A 1
C C33 0.95397(15) 0.0859(3) 1.30222(18) 0.0516(6) Uani d . 1 1 A 1
H H33 0.9991 -0.0083 1.2908 0.062 Uiso calc R 1 1 A 1
C C34 0.97791(15) 0.1928(3) 1.40096(17) 0.0523(6) Uani d . 1 1 A 1
H H34 1.0392 0.1719 1.4566 0.063 Uiso calc R 1 1 A 1
C C3 0.69621(18) 0.3034(3) 1.14461(17) 0.0513(6) Uani d . 1 1 A 1
C C31 0.79475(13) 0.2572(3) 1.23386(14) 0.0408(5) Uani d . 1 1 A 1
C C1 0.59269(15) 0.2476(3) 0.95258(16) 0.0505(5) Uani d . 1 1 A 1
H H7 0.6478(17) 0.348(4) 1.1835(19) 0.074(8) Uiso d . 1 1 B 1

loop_
_atom_site_aniso_label
_atom_site_aniso_U_11
_atom_site_aniso_U_22
_atom_site_aniso_U_33
_atom_site_aniso_U_12
_atom_site_aniso_U_13
_atom_site_aniso_U_23
C6A 0.0416(19) 0.041(2) 0.0405(18) 0.0053(17) 0.0014(14) 0.0030(16)
C6B 0.060(5) 0.038(4) 0.039(4) 0.002(4) 0.008(3) -0.004(3)
C5A 0.0446(19) 0.043(2) 0.0316(16) 0.0039(16) 0.0017(14) 0.0012(15)
C5B 0.040(4) 0.040(5) 0.046(4) -0.001(3) 0.002(3) 0.002(3)
C7A 0.0405(18) 0.047(2) 0.0323(17) 0.0032(16) 0.0021(13) 0.0030(16)
C7B 0.052(4) 0.061(5) 0.033(3) 0.003(4) -0.004(3) 0.009(3)
N1A 0.0368(15) 0.0380(16) 0.0278(14) 0.0003(12) 0.0012(12) 0.0004(11)
N1B 0.041(3) 0.051(4) 0.027(3) -0.006(3) 0.000(2) 0.004(2)
C4A 0.0326(17) 0.041(2) 0.0320(16) 0.0001(15) 0.0012(13) -0.0001(14)
C4B 0.039(4) 0.046(4) 0.034(3) -0.001(3) 0.003(3) -0.003(3)
O1 0.0560(8) 0.0739(11) 0.0405(8) -0.0204(8) -0.0034(7) -0.0059(7)
O2 0.0596(8) 0.0651(10) 0.0396(8) -0.0191(7) 0.0001(6) 0.0087(7)
C36 0.0479(10) 0.0486(12) 0.0393(11) -0.0088(9) 0.0103(8) -0.0029(9)
C2 0.0427(10) 0.0501(12) 0.0392(11) -0.0101(9) 0.0052(8) -0.0007(9)
C32 0.0566(12) 0.0460(13) 0.0338(10) -0.0097(9) 0.0082(9) -0.0034(9)
C35 0.0500(12) 0.0702(16) 0.0325(11) -0.0172(11) 0.0070(9) -0.0101(10)
C33 0.0476(11) 0.0527(14) 0.0522(13) -0.0031(9) 0.0073(10) 0.0005(11)
C34 0.0449(11) 0.0690(16) 0.0389(11) -0.0107(11) 0.0019(9) 0.0050(11)
C3 0.0674(14) 0.0440(13) 0.0347(11) -0.0032(10) -0.0031(10) 0.0024(10)
C31 0.0493(10) 0.0421(11) 0.0287(10) -0.0098(9) 0.0050(8) 0.0019(9)
C1 0.0506(11) 0.0627(15) 0.0345(11) -0.0167(10) 0.0027(9) 0.0008(10)

loop_
_atom_type_symbol
_atom_type_description
_atom_type_scat_dispersion_real
_atom_type_scat_dispersion_imag
_atom_type_scat_source
C C 0.0030 0.0020 'International Tables Vol C Tables 4.2.6.8 and 6.1.1.4'
H H 0.0000 0.0000 'International Tables Vol C Tables 4.2.6.8 and 6.1.1.4'
N N 0.0060 0.0030 'International Tables Vol C Tables 4.2.6.8 and 6.1.1.4'
O O 0.0110 0.0060 'International Tables Vol C Tables 4.2.6.8 and 6.1.1.4'

loop_
_geom_angle_atom_site_label_1
_geom_angle_atom_site_label_2
_geom_angle_atom_site_label_3
_geom_angle
O2 C6A C7A 106.0(3)
O2 C6A H6A 110.5
C7A C6A H6A 110.5
O2 C6A H6B 110.5
C7A C6A H6B 110.5
H6A C6A H6B 108.7
O2 C6B C7B 106.9(6)
O2 C6B H6C 110.3
C7B C6B H6C 110.3
O2 C6B H6D 110.3
C7B C6B H6D 110.3
H6C C6B H6D 108.6
O2 C5A C4A 105.7(3)
O2 C5A H5A 110.6
C4A C5A H5A 110.6
O2 C5A H5B 110.6
C4A C5A H5B 110.6
H5A C5A H5B 108.7
C4B C5B O2 105.2(5)
C4B C5B H5C 110.7
O2 C5B H5C 110.7
C4B C5B H5D 110.7
O2 C5B H5D 110.7
H5C C5B H5D 108.8
N1A C7A C6A 108.7(3)
N1A C7A H7A 109.9
C6A C7A H7A 109.9
N1A C7A H7B 109.9
C6A C7A H7B 109.9
H7A C7A H7B 108.3
N1B C7B C6B 108.1(5)
N1B C7B H7C 110.1
C6B C7B H7C 110.1
N1B C7B H7D 110.1
C6B C7B H7D 110.1
H7C C7B H7D 108.4
C1 N1A C7A 125.0(2)
C1 N1A C4A 115.5(2)
C7A N1A C4A 119.0(3)
C7B N1B C4B 116.9(5)
C7B N1B C1 125.3(5)
C4B N1B C1 110.2(4)
N1A C4A C5A 109.0(2)
N1A C4A C3 100.6(2)
C5A C4A C3 113.8(3)
N1A C4A H4A 111.0
C5A C4A H4A 111.0
C3 C4A H4A 111.0
N1B C4B C5B 108.8(5)
N1B C4B C3 105.4(4)
C5B C4B C3 106.7(6)
N1B C4B H4B 111.9
C5B C4B H4B 111.9
C3 C4B H4B 111.9
C5A O2 C6B 114.9(3)
C5A O2 C6A 108.5(2)
C6B O2 C6A 34.4(3)
C5A O2 C5B 33.9(3)
C6B O2 C5B 100.4(4)
C6A O2 C5B 114.8(3)
C35 C36 C31 120.5(2)
C35 C36 H36 119.8
C31 C36 H36 119.7
C1 C2 C3 105.31(17)
C1 C2 H2B 110.7
C3 C2 H2B 110.7
C1 C2 H2A 110.7
C3 C2 H2A 110.7
H2B C2 H2A 108.8
C33 C32 C31 121.53(18)
C33 C32 H32 119.2
C31 C32 H32 119.2
C34 C35 C36 120.81(19)
C34 C35 H35 119.6
C36 C35 H35 119.6
C34 C33 C32 120.0(2)
C34 C33 H33 120.0
C32 C33 H33 120.0
C33 C34 C35 119.22(18)
C33 C34 H34 120.4
C35 C34 H34 120.4
C31 C3 C4B 125.0(3)
C31 C3 C2 118.49(18)
C4B C3 C2 109.2(2)
C31 C3 C4A 106.91(19)
C4B C3 C4A 37.5(2)
C2 C3 C4A 98.62(18)
C31 C3 H7 107.8(14)
C4B C3 H7 80.2(16)
C2 C3 H7 107.7(15)
C4A C3 H7 117.6(16)
C32 C31 C36 117.90(17)
C32 C31 C3 123.72(17)
C36 C31 C3 118.36(19)
O1 C1 N1A 124.2(2)
O1 C1 N1B 120.7(3)
N1A C1 N1B 33.7(2)
O1 C1 C2 127.8(2)
N1A C1 C2 106.68(17)
N1B C1 C2 107.6(2)

loop_
_geom_bond_atom_site_label_1
_geom_bond_atom_site_label_2
_geom_bond_distance
C6A O2 1.466(3)
C6A C7A 1.513(6)
C6A H6A 0.9700
C6A H6B 0.9700
C6B O2 1.466(7)
C6B C7B 1.476(12)
C6B H6C 0.9700
C6B H6D 0.9700
C5A O2 1.411(3)
C5A C4A 1.513(5)
C5A H5A 0.9700
C5A H5B 0.9700
C5B C4B 1.491(10)
C5B O2 1.603(7)
C5B H5C 0.9700
C5B H5D 0.9700
C7A N1A 1.444(4)
C7A H7A 0.9700
C7A H7B 0.9700
C7B N1B 1.459(8)
C7B H7C 0.9700
C7B H7D 0.9700
N1A C1 1.324(3)
N1A C4A 1.450(4)
N1B C4B 1.461(7)
N1B C1 1.489(7)
C4A C3 1.618(4)
C4A H4A 0.9800
C4B C3 1.516(6)
C4B H4B 0.9800
O1 C1 1.220(2)
C36 C35 1.377(2)
C36 C31 1.389(3)
C36 H36 0.9300
C2 C1 1.500(3)
C2 C3 1.522(3)
C2 H2B 0.9700
C2 H2A 0.9700
C32 C33 1.378(3)
C32 C31 1.378(3)
C32 H32 0.9300
C35 C34 1.373(3)
C35 H35 0.9300
C33 C34 1.373(3)
C33 H33 0.9300
C34 H34 0.9300
C3 C31 1.511(3)
C3 H7 0.93(2)

loop_
_geom_hbond_atom_site_label_D
_geom_hbond_atom_site_label_H
_geom_hbond_atom_site_label_A
_geom_hbond_site_symmetry_A
_geom_hbond_distance_DH
_geom_hbond_distance_HA
_geom_hbond_distance_DA
_geom_hbond_angle_DHA
_geom_hbond_publ_flag
C2 H2B O2 1_545 0.97 2.46 3.329(3) 149 y
C7A H7A O1 2_656 0.97 2.43 3.154(4) 131 y
